data_4505428
loop_
_publ_author_name
'Gordon-Wylie, Scott W.'
'Teplin, Eleanor'
'Morris, James C.'
'Trombley, Margaret I.'
'McCarthy, Sean M.'
'Cleaver, William M.'
'Clark, George R.'

_publ_section_title
;
 Exploring Hydrogen-Bonded Structures:&#x2009; Synthesis and X-ray
 Crystallographic Screening of a Cisoid Cyclic Dipeptide Mini-Library
;
_journal_issue 4
_journal_name_full 'Crystal Growth &amp; Design'
_journal_page_first 789
_journal_paper_doi 10.1021/cg049957u
_journal_volume 4
_journal_year 2004
_chemical_formula_sum 'C11 H12 N2 O2'
_chemical_formula_weight 204.23
_chemical_name_common c\a\b
_chemical_name_systematic
; 
3,3-Dimethyl-3,4-dihydro-1H-benzo[e][1,4]diazepine-2,5-dione
;
_space_group_IT_number 2
_symmetry_cell_setting triclinic
_symmetry_space_group_name_Hall '-P 1'
_symmetry_space_group_name_H-M 'P -1'
_atom_sites_solution_hydrogens geom
_atom_sites_solution_primary direct
_atom_sites_solution_secondary difmap
_audit_creation_method SHELXL-97
_cell_angle_alpha 70.92(3)
_cell_angle_beta 87.63(3)
_cell_angle_gamma 83.82(3)
_cell_formula_units_Z 2
_cell_length_a 5.921(2)
_cell_length_b 8.057(3)
_cell_length_c 11.136(4)
_cell_measurement_reflns_used 30
_cell_measurement_temperature 298(2)
_cell_measurement_theta_max 12.27
_cell_measurement_theta_min 4.93
_cell_volume 499.1(3)
_computing_cell_refinement 'Bruker XSCANS'
_computing_data_collection 'Bruker XSCANS'
_computing_data_reduction 'Bruker SHELXTL'
_computing_molecular_graphics 'Bruker SHELXTL'
_computing_publication_material 'Bruker SHELXTL'
_computing_structure_refinement 'SHELXL-97 (Sheldrick, 1997)'
_computing_structure_solution 'SHELXS-97 (Sheldrick, 1990)'
_diffrn_ambient_temperature 298(2)
_diffrn_measured_fraction_theta_full 0.994
_diffrn_measured_fraction_theta_max 0.994
_diffrn_measurement_device_type 'Bruker P4'
_diffrn_measurement_method '2\q/\w scans'
_diffrn_radiation_monochromator graphite
_diffrn_radiation_source 'fine-focus sealed tube'
_diffrn_radiation_type MoK\a
_diffrn_radiation_wavelength 0.71073
_diffrn_reflns_av_R_equivalents 0.0892
_diffrn_reflns_av_sigmaI/netI 0.0663
_diffrn_reflns_limit_h_max 5
_diffrn_reflns_limit_h_min -1
_diffrn_reflns_limit_k_max 7
_diffrn_reflns_limit_k_min -7
_diffrn_reflns_limit_l_max 10
_diffrn_reflns_limit_l_min -10
_diffrn_reflns_number 1280
_diffrn_reflns_theta_full 19.98
_diffrn_reflns_theta_max 19.98
_diffrn_reflns_theta_min 2.69
_diffrn_standards_decay_% 7.35
_diffrn_standards_interval_count 97
_diffrn_standards_number 3
_exptl_absorpt_coefficient_mu 0.095
_exptl_absorpt_correction_type none
_exptl_crystal_colour colorless
_exptl_crystal_density_diffrn 1.359
_exptl_crystal_density_meas 0
_exptl_crystal_density_method 'not measured'
_exptl_crystal_description rectangular_prism
_exptl_crystal_F_000 216
_exptl_crystal_size_max 1.00
_exptl_crystal_size_mid 0.50
_exptl_crystal_size_min 0.30
_refine_diff_density_max 0.206
_refine_diff_density_min -0.217
_refine_diff_density_rms 0.056
_refine_ls_extinction_coef 0.05(2)
_refine_ls_extinction_expression Fc^*^=kFc[1+0.001xFc^2^\l^3^/sin(2\q)]^-1/4^
_refine_ls_extinction_method SHELXL
_refine_ls_goodness_of_fit_ref 0.790
_refine_ls_hydrogen_treatment mixed
_refine_ls_matrix_type full
_refine_ls_number_parameters 139
_refine_ls_number_reflns 922
_refine_ls_number_restraints 0
_refine_ls_restrained_S_all 0.790
_refine_ls_R_factor_all 0.0512
_refine_ls_R_factor_gt 0.0494
_refine_ls_shift/su_max 0.041
_refine_ls_shift/su_mean 0.009
_refine_ls_structure_factor_coef Fsqd
_refine_ls_weighting_details 'calc w=1/[\s^2^(Fo^2^)+(0.2000P)^2^+0.0000P] where P=(Fo^2^+2Fc^2^)/3'
_refine_ls_weighting_scheme calc
_refine_ls_wR_factor_gt 0.1508
_refine_ls_wR_factor_ref 0.1590
_reflns_number_gt 862
_reflns_number_total 922
_reflns_threshold_expression >2sigma(I)
_cod_data_source_file cg049957usi20040504_035302.cif
_cod_data_source_block swg0701
_cod_depositor_comments
;
The following automatic conversions were performed:

'_symmetry_cell_setting' value 'Triclinic' changed to 'triclinic'
according to /home/saulius/struct/CIF-dictionaries/cif_core.dic
dictionary named 'cif_core.dic' version 2.4.1 from 2010-06-29.

Automatic conversion script
Id: cif_fix_values 1715 2011-07-08 13:25:40Z adriana 
;
_cod_original_sg_symbol_H-M P-1
_cod_database_code 4505428

loop_
_symmetry_equiv_pos_as_xyz
'x, y, z'
'-x, -y, -z'

loop_
_atom_site_label
_atom_site_type_symbol
_atom_site_fract_x
_atom_site_fract_y
_atom_site_fract_z
_atom_site_U_iso_or_equiv
_atom_site_adp_type
_atom_site_occupancy
_atom_site_symmetry_multiplicity
_atom_site_calc_flag
_atom_site_refinement_flags
O1 O 1.0271(3) 0.7320(2) 0.45409(16) 0.0521(7) Uani 1 1 d .
O2 O 0.8086(3) 0.8517(2) -0.02331(16) 0.0586(8) Uani 1 1 d .
N2 N 0.8417(3) 0.9238(2) 0.15328(16) 0.0386(8) Uani 1 1 d .
H2 H 0.9381 0.9947 0.1121 0.046 Uiso 1 1 calc R
N1 N 0.8056(3) 0.5996(2) 0.36278(16) 0.0400(8) Uani 1 1 d .
H1 H 0.8696 0.5010 0.4114 0.048 Uiso 1 1 calc R
C8 C 0.6064(4) 0.6912(3) 0.1569(2) 0.0380(8) Uani 1 1 d .
C10 C 0.9142(4) 1.0712(3) 0.3021(2) 0.0449(8) Uani 1 1 d .
H10A H 1.0739 1.0495 0.2874 0.067 Uiso 1 1 calc R
H10B H 0.8898 1.0730 0.3874 0.067 Uiso 1 1 calc R
H10C H 0.8569 1.1829 0.2433 0.067 Uiso 1 1 calc R
C7 C 0.4332(4) 0.6628(3) 0.0872(2) 0.0496(9) Uani 1 1 d .
H7 H 0.4139 0.7326 0.0026 0.059 Uiso 1 1 calc R
C4 C 0.4905(4) 0.4523(3) 0.3351(2) 0.0464(9) Uani 1 1 d .
H4 H 0.5107 0.3792 0.4188 0.056 Uiso 1 1 calc R
C3 C 0.6343(4) 0.5845(3) 0.2833(2) 0.0360(8) Uani 1 1 d .
C1 C 0.7899(4) 0.9244(3) 0.28318(19) 0.0363(8) Uani 1 1 d .
C11 C 0.5354(4) 0.9603(3) 0.3069(2) 0.0466(8) Uani 1 1 d .
H11A H 0.4743 1.0637 0.2409 0.070 Uiso 1 1 calc R
H11B H 0.5133 0.9789 0.3877 0.070 Uiso 1 1 calc R
H11C H 0.4591 0.8610 0.3070 0.070 Uiso 1 1 calc R
C9 C 0.7596(4) 0.8283(3) 0.0904(2) 0.0398(8) Uani 1 1 d .
C2 C 0.8842(4) 0.7443(3) 0.3742(2) 0.0367(8) Uani 1 1 d .
C5 C 0.3195(4) 0.4285(3) 0.2646(3) 0.0528(9) Uani 1 1 d .
H5 H 0.2238 0.3408 0.3011 0.063 Uiso 1 1 calc R
C6 C 0.2891(4) 0.5332(3) 0.1408(3) 0.0544(9) Uani 1 1 d .
H6 H 0.1728 0.5175 0.0931 0.065 Uiso 1 1 calc R

loop_
_atom_site_aniso_label
_atom_site_aniso_U_11
_atom_site_aniso_U_22
_atom_site_aniso_U_33
_atom_site_aniso_U_23
_atom_site_aniso_U_13
_atom_site_aniso_U_12
O1 0.0672(13) 0.0380(12) 0.0474(13) -0.0057(9) -0.0305(10) -0.0034(9)
O2 0.0784(15) 0.0637(14) 0.0368(13) -0.0122(10) -0.0054(10) -0.0319(11)
N2 0.0469(13) 0.0326(13) 0.0341(13) -0.0049(10) -0.0092(10) -0.0108(10)
N1 0.0507(14) 0.0260(14) 0.0381(14) -0.0021(10) -0.0205(10) -0.0007(10)
C8 0.0433(15) 0.0320(15) 0.0387(16) -0.0100(12) -0.0078(11) -0.0052(12)
C10 0.0532(15) 0.0357(17) 0.0461(17) -0.0116(12) -0.0112(12) -0.0067(13)
C7 0.0589(17) 0.0448(18) 0.0458(17) -0.0131(13) -0.0175(13) -0.0069(14)
C4 0.0573(17) 0.0288(16) 0.0501(16) -0.0080(12) -0.0072(13) -0.0041(13)
C3 0.0411(15) 0.0247(15) 0.0400(16) -0.0075(11) -0.0079(11) -0.0008(12)
C1 0.0409(15) 0.0292(14) 0.0374(15) -0.0081(11) -0.0149(11) -0.0008(12)
C11 0.0484(16) 0.0358(16) 0.0520(16) -0.0102(12) -0.0060(12) 0.0005(12)
C9 0.0486(16) 0.0352(16) 0.0309(18) -0.0025(13) -0.0136(12) -0.0049(12)
C2 0.0423(15) 0.0330(16) 0.0334(15) -0.0078(12) -0.0110(12) -0.0026(12)
C5 0.0573(17) 0.0342(16) 0.069(2) -0.0171(14) 0.0004(15) -0.0151(13)
C6 0.0528(17) 0.0489(18) 0.068(2) -0.0230(15) -0.0198(13) -0.0113(14)

loop_
_atom_type_symbol
_atom_type_description
_atom_type_scat_dispersion_real
_atom_type_scat_dispersion_imag
_atom_type_scat_source
C C 0.0033 0.0016 'International Tables Vol C Tables 4.2.6.8 and 6.1.1.4'
H H 0.0000 0.0000 'International Tables Vol C Tables 4.2.6.8 and 6.1.1.4'
N N 0.0061 0.0033 'International Tables Vol C Tables 4.2.6.8 and 6.1.1.4'
O O 0.0106 0.0060 'International Tables Vol C Tables 4.2.6.8 and 6.1.1.4'

loop_
_geom_angle_atom_site_label_1
_geom_angle_atom_site_label_2
_geom_angle_atom_site_label_3
_geom_angle
C9 N2 C1 128.81(19)
C9 N2 H2 115.6
C1 N2 H2 115.6
C2 N1 C3 130.09(18)
C2 N1 H1 115.0
C3 N1 H1 115.0
C3 C8 C7 118.5(2)
C3 C8 C9 123.4(2)
C7 C8 C9 118.0(2)
C1 C10 H10A 109.5
C1 C10 H10B 109.5
H10A C10 H10B 109.5
C1 C10 H10C 109.5
H10A C10 H10C 109.5
H10B C10 H10C 109.5
C6 C7 C8 121.6(2)
C6 C7 H7 119.2
C8 C7 H7 119.2
C5 C4 C3 121.0(2)
C5 C4 H4 119.5
C3 C4 H4 119.5
C8 C3 C4 119.2(2)
C8 C3 N1 123.5(2)
C4 C3 N1 117.24(19)
N2 C1 C11 113.02(18)
N2 C1 C10 106.70(16)
C11 C1 C10 108.96(18)
N2 C1 C2 107.38(17)
C11 C1 C2 110.60(18)
C10 C1 C2 110.09(18)
C1 C11 H11A 109.5
C1 C11 H11B 109.5
H11A C11 H11B 109.5
C1 C11 H11C 109.5
H11A C11 H11C 109.5
H11B C11 H11C 109.5
O2 C9 N2 121.1(2)
O2 C9 C8 119.2(2)
N2 C9 C8 119.7(2)
O1 C2 N1 120.96(19)
O1 C2 C1 121.4(2)
N1 C2 C1 117.62(19)
C6 C5 C4 120.3(2)
C6 C5 H5 119.8
C4 C5 H5 119.8
C5 C6 C7 119.4(2)
C5 C6 H6 120.3
C7 C6 H6 120.3

loop_
_geom_bond_atom_site_label_1
_geom_bond_atom_site_label_2
_geom_bond_distance
O1 C2 1.226(3)
O2 C9 1.244(3)
N2 C9 1.335(3)
N2 C1 1.468(3)
N2 H2 0.8600
N1 C2 1.345(3)
N1 C3 1.414(3)
N1 H1 0.8600
C8 C3 1.395(3)
C8 C7 1.393(3)
C8 C9 1.489(3)
C10 C1 1.532(3)
C10 H10A 0.9600
C10 H10B 0.9600
C10 H10C 0.9600
C7 C6 1.384(3)
C7 H7 0.9300
C4 C5 1.373(3)
C4 C3 1.395(3)
C4 H4 0.9300
C1 C11 1.532(3)
C1 C2 1.535(3)
C11 H11A 0.9600
C11 H11B 0.9600
C11 H11C 0.9600
C5 C6 1.368(4)
C5 H5 0.9300
C6 H6 0.9300

loop_
_cod_related_entry_id
_cod_related_entry_database
_cod_related_entry_code
1 ChemSpider 29204095
